data_7019702
loop_
_publ_author_name
'Palomas, David'
'Holle, Sigrid'
'In\'es, Blanca'
'Bruns, Hans'
'Goddard, Richard'
'Alcarazo, Manuel'

_publ_section_title
;
 Synthesis and reactivity of electron poor allenes: formation of
 completely organic frustrated Lewis pairs.
;
_journal_issue 30
_journal_name_full 'Dalton transactions (Cambridge, England : 2003)'
_journal_page_first 9073
_journal_page_last 9082
_journal_paper_doi 10.1039/c2dt30195d
_journal_volume 41
_journal_year 2012
_chemical_compound_source 'methylene chloride, pentane'
_chemical_formula_moiety 'C44 H37 P2 S, F6 P'
_chemical_formula_sum 'C44 H37 F6 P3 S'
_chemical_formula_weight 804.71
_chemical_name_systematic
;
1-(4-(methyl)phenylthio)-carbo-bis(triphenyl)phosphonium
hexafluorophosphate
;
_space_group_IT_number 2
_symmetry_cell_setting triclinic
_symmetry_Int_Tables_number 2
_symmetry_space_group_name_Hall '-P 1'
_symmetry_space_group_name_H-M 'P -1'
_atom_sites_solution_hydrogens geom
_atom_sites_solution_primary direct
_atom_sites_solution_secondary difmap
_audit_block_code AVM-AB-777-01
_audit_creation_date 2012-01-18
_cell_angle_alpha 98.106(5)
_cell_angle_beta 97.846(5)
_cell_angle_gamma 110.584(5)
_cell_formula_units_Z 2
_cell_length_a 10.4125(4)
_cell_length_b 12.2494(14)
_cell_length_c 16.5886(7)
_cell_measurement_reflns_used 53212
_cell_measurement_temperature 100
_cell_measurement_theta_max 33.0973
_cell_measurement_theta_min 2.6885
_cell_volume 1921.0(3)
_computing_cell_refinement 'DENZO (Bruker AXS, 2006)'
_computing_data_collection 'DATCOL (Bruker AXS, 2006)'
_computing_data_reduction 'DENZO (Bruker AXS, 2006)'
_computing_molecular_graphics 'DIAMOND (Crystal Impact GbR, 2005)'
_computing_publication_material
;
OLEX2: a complete structure solution, refinement and analysis program.
Dolomanov et al., J. Appl. Cryst. (2009). 42, 339-341
;
_computing_structure_refinement 'SHELXL-97 (Sheldrick, 2008)'
_computing_structure_solution 'SHELXS-97 (Sheldrick, 2008)'
_diffrn_ambient_temperature 100
_diffrn_detector_area_resol_mean 18.02
_diffrn_measured_fraction_theta_full 0.988
_diffrn_measured_fraction_theta_max 0.972
_diffrn_measurement_device_type 'Bruker AXS Enraf-Nonius KappaCCD'
_diffrn_measurement_method 'CCD \f- and \w-scans'
_diffrn_radiation_monochromator graphite
_diffrn_radiation_source '0.2 x 2mm^2^ focus rotating anode'
_diffrn_radiation_type MoK\a
_diffrn_radiation_wavelength 0.71073
_diffrn_reflns_av_R_equivalents 0.0600
_diffrn_reflns_av_sigmaI/netI 0.0863
_diffrn_reflns_limit_h_max 14
_diffrn_reflns_limit_h_min -14
_diffrn_reflns_limit_k_max 17
_diffrn_reflns_limit_k_min -16
_diffrn_reflns_limit_l_max 23
_diffrn_reflns_limit_l_min -23
_diffrn_reflns_number 26184
_diffrn_reflns_theta_full 27.50
_diffrn_reflns_theta_max 30.07
_diffrn_reflns_theta_min 2.69
_exptl_absorpt_coefficient_mu 0.271
_exptl_absorpt_correction_T_max 0.98476
_exptl_absorpt_correction_T_min 0.96522
_exptl_absorpt_correction_type gaussian
_exptl_absorpt_process_details 'SADABS (Bruker AXS, 2008)'
_exptl_crystal_colour colourless
_exptl_crystal_density_diffrn 1.391
_exptl_crystal_description prism
_exptl_crystal_F_000 832
_exptl_crystal_size_max 0.14
_exptl_crystal_size_mid 0.12
_exptl_crystal_size_min 0.07
_refine_diff_density_max 0.404
_refine_diff_density_min -0.732
_refine_diff_density_rms 0.088
_refine_ls_extinction_method none
_refine_ls_goodness_of_fit_ref 1.030
_refine_ls_hydrogen_treatment constr
_refine_ls_matrix_type full
_refine_ls_number_parameters 488
_refine_ls_number_reflns 10957
_refine_ls_number_restraints 0
_refine_ls_restrained_S_all 1.030
_refine_ls_R_factor_all 0.0948
_refine_ls_R_factor_gt 0.0565
_refine_ls_shift/su_max 0.000
_refine_ls_shift/su_mean 0.000
_refine_ls_structure_factor_coef Fsqd
_refine_ls_weighting_details
;
calc w=1/[\s^2^(Fo^2^)+(0.0566P)^2^+1.1490P] where P=(Fo^2^+2Fc^2^)/3
;
_refine_ls_weighting_scheme calc
_refine_ls_wR_factor_gt 0.1275
_refine_ls_wR_factor_ref 0.1464
_reflns_number_gt 7538
_reflns_number_total 10957
_reflns_threshold_expression >2sigma(I)
_cod_data_source_file c2dt30195d.txt
_cod_data_source_block 7000_28
_cod_original_cell_volume 1921.0(2)
_cod_original_sg_symbol_Hall '-p 1'
_cod_database_code 7019702

loop_
_space_group_symop_id
_space_group_symop_operation_xyz
1 'x, y, z'
2 '-x, -y, -z'

loop_
_atom_site_label
_atom_site_type_symbol
_atom_site_fract_x
_atom_site_fract_y
_atom_site_fract_z
_atom_site_U_iso_or_equiv
_atom_site_adp_type
_atom_site_occupancy
_atom_site_symmetry_multiplicity
_atom_site_calc_flag
_atom_site_refinement_flags
S1 S 0.94079(6) 0.57750(6) 0.14976(3) 0.01702(13) Uani 1 1 d .
P1 P 0.74951(6) 0.69490(5) 0.20850(3) 0.01343(13) Uani 1 1 d .
P2 P 0.91320(6) 0.58316(5) 0.32268(3) 0.01246(12) Uani 1 1 d .
P3 P 0.37780(7) 0.12382(6) 0.29240(4) 0.01927(14) Uani 1 1 d .
F1 F 0.49669(16) 0.06938(15) 0.30387(10) 0.0299(4) Uani 1 1 d .
F2 F 0.25886(18) 0.17876(17) 0.28228(11) 0.0379(4) Uani 1 1 d .
F3 F 0.41984(17) 0.15903(16) 0.20776(9) 0.0311(4) Uani 1 1 d .
F4 F 0.26663(17) -0.00384(15) 0.24267(10) 0.0331(4) Uani 1 1 d .
F5 F 0.48870(18) 0.25154(15) 0.34331(10) 0.0345(4) Uani 1 1 d .
F6 F 0.33658(18) 0.08939(16) 0.37818(9) 0.0319(4) Uani 1 1 d .
C1 C 0.8529(2) 0.6125(2) 0.22742(13) 0.0149(4) Uani 1 1 d .
C2 C 0.8378(3) 0.4313(2) 0.09005(14) 0.0188(5) Uani 1 1 d .
C3 C 0.9100(3) 0.3725(2) 0.04766(14) 0.0217(5) Uani 1 1 d .
H3 H 1.0066 0.4084 0.0536 0.026 Uiso 1 1 calc R
C4 C 0.8375(3) 0.2607(3) -0.00317(16) 0.0270(6) Uani 1 1 d .
H4 H 0.8863 0.2233 -0.0321 0.032 Uiso 1 1 calc R
C5 C 0.6937(3) 0.2037(3) -0.01167(15) 0.0263(6) Uani 1 1 d .
C6 C 0.6227(3) 0.2620(2) 0.03167(15) 0.0227(5) Uani 1 1 d .
H6 H 0.5266 0.2247 0.0272 0.027 Uiso 1 1 calc R
C7 C 0.6933(3) 0.3754(2) 0.08153(14) 0.0197(5) Uani 1 1 d .
H7 H 0.6440 0.4137 0.1091 0.024 Uiso 1 1 calc R
C8 C 0.6141(4) 0.0832(3) -0.06921(19) 0.0381(7) Uani 1 1 d .
H8A H 0.5165 0.0579 -0.0670 0.057 Uiso 1 1 calc R
H8B H 0.6500 0.0262 -0.0520 0.057 Uiso 1 1 calc R
H8C H 0.6254 0.0895 -0.1251 0.057 Uiso 1 1 calc R
C11 C 0.8017(2) 0.8290(2) 0.28693(13) 0.0152(4) Uani 1 1 d .
C12 C 0.9443(3) 0.8983(2) 0.31269(14) 0.0177(5) Uani 1 1 d .
H12 H 1.0094 0.8773 0.2878 0.021 Uiso 1 1 calc R
C13 C 0.9889(3) 0.9994(2) 0.37605(15) 0.0218(5) Uani 1 1 d .
H13 H 1.0838 1.0458 0.3936 0.026 Uiso 1 1 calc R
C14 C 0.8913(3) 1.0307(2) 0.41283(16) 0.0237(5) Uani 1 1 d .
H14 H 0.9215 1.0972 0.4557 0.028 Uiso 1 1 calc R
C15 C 0.7496(3) 0.9639(2) 0.38638(16) 0.0236(5) Uani 1 1 d .
H15 H 0.6849 0.9865 0.4106 0.028 Uiso 1 1 calc R
C16 C 0.7038(3) 0.8623(2) 0.32299(15) 0.0196(5) Uani 1 1 d .
H16 H 0.6086 0.8171 0.3049 0.024 Uiso 1 1 calc R
C21 C 0.5634(2) 0.6188(2) 0.20299(13) 0.0149(4) Uani 1 1 d .
C22 C 0.5144(2) 0.5271(2) 0.24636(14) 0.0172(5) Uani 1 1 d .
H22 H 0.5766 0.4995 0.2743 0.021 Uiso 1 1 calc R
C23 C 0.3720(3) 0.4773(2) 0.24759(14) 0.0209(5) Uani 1 1 d .
H23 H 0.3393 0.4165 0.2764 0.025 Uiso 1 1 calc R
C24 C 0.2792(3) 0.5184(2) 0.20590(15) 0.0223(5) Uani 1 1 d .
H24 H 0.1846 0.4860 0.2077 0.027 Uiso 1 1 calc R
C25 C 0.3265(3) 0.6078(2) 0.16136(15) 0.0214(5) Uani 1 1 d .
H25 H 0.2635 0.6338 0.1325 0.026 Uiso 1 1 calc R
C26 C 0.4681(3) 0.6583(2) 0.16007(14) 0.0191(5) Uani 1 1 d .
H26 H 0.4999 0.7184 0.1306 0.023 Uiso 1 1 calc R
C31 C 0.7642(3) 0.7410(2) 0.10974(14) 0.0177(5) Uani 1 1 d .
C32 C 0.7004(3) 0.6571(3) 0.03562(15) 0.0266(6) Uani 1 1 d .
H32 H 0.6533 0.5775 0.0368 0.032 Uiso 1 1 calc R
C33 C 0.7077(3) 0.6931(3) -0.03989(17) 0.0366(8) Uani 1 1 d .
H33 H 0.6661 0.6370 -0.0893 0.044 Uiso 1 1 calc R
C34 C 0.7764(3) 0.8116(3) -0.04231(18) 0.0390(8) Uani 1 1 d .
H34 H 0.7804 0.8352 -0.0931 0.047 Uiso 1 1 calc R
C35 C 0.8387(3) 0.8945(3) 0.03070(19) 0.0414(8) Uani 1 1 d .
H35 H 0.8844 0.9742 0.0290 0.050 Uiso 1 1 calc R
C36 C 0.8341(3) 0.8601(3) 0.10754(17) 0.0304(6) Uani 1 1 d .
H36 H 0.8773 0.9164 0.1567 0.036 Uiso 1 1 calc R
C41 C 0.8122(2) 0.5922(2) 0.40292(13) 0.0136(4) Uani 1 1 d .
C42 C 0.8149(2) 0.7025(2) 0.44134(13) 0.0163(5) Uani 1 1 d .
H42 H 0.8662 0.7716 0.4247 0.020 Uiso 1 1 calc R
C43 C 0.7406(3) 0.7088(2) 0.50444(14) 0.0193(5) Uani 1 1 d .
H43 H 0.7384 0.7815 0.5279 0.023 Uiso 1 1 calc R
C44 C 0.6701(3) 0.6073(2) 0.53235(14) 0.0194(5) Uani 1 1 d .
H44 H 0.6229 0.6124 0.5756 0.023 Uiso 1 1 calc R
C45 C 0.6696(2) 0.4974(2) 0.49605(14) 0.0189(5) Uani 1 1 d .
H45 H 0.6227 0.4294 0.5153 0.023 Uiso 1 1 calc R
C46 C 0.7394(2) 0.4894(2) 0.43093(14) 0.0166(5) Uani 1 1 d .
H46 H 0.7377 0.4159 0.4060 0.020 Uiso 1 1 calc R
C51 C 1.0910(2) 0.6820(2) 0.37371(14) 0.0156(4) Uani 1 1 d .
C52 C 1.1338(3) 0.6934(2) 0.45896(14) 0.0184(5) Uani 1 1 d .
H52 H 1.0712 0.6516 0.4891 0.022 Uiso 1 1 calc R
C53 C 1.2702(3) 0.7673(2) 0.49918(15) 0.0211(5) Uani 1 1 d .
H53 H 1.2981 0.7757 0.5561 0.025 Uiso 1 1 calc R
C54 C 1.3642(3) 0.8285(2) 0.45364(17) 0.0228(5) Uani 1 1 d .
H54 H 1.4555 0.8769 0.4802 0.027 Uiso 1 1 calc R
C55 C 1.3226(3) 0.8177(2) 0.36914(16) 0.0221(5) Uani 1 1 d .
H55 H 1.3857 0.8592 0.3391 0.027 Uiso 1 1 calc R
C56 C 1.1861(3) 0.7449(2) 0.32883(15) 0.0194(5) Uani 1 1 d .
H56 H 1.1583 0.7381 0.2720 0.023 Uiso 1 1 calc R
C61 C 0.9094(2) 0.4327(2) 0.30303(13) 0.0151(4) Uani 1 1 d .
C62 C 1.0281(3) 0.4077(2) 0.32736(15) 0.0182(5) Uani 1 1 d .
H62 H 1.1109 0.4683 0.3567 0.022 Uiso 1 1 calc R
C63 C 1.0218(3) 0.2914(2) 0.30749(15) 0.0219(5) Uani 1 1 d .
H63 H 1.1009 0.2746 0.3231 0.026 Uiso 1 1 calc R
C64 C 0.8982(3) 0.2007(2) 0.26453(15) 0.0229(5) Uani 1 1 d .
H64 H 0.8953 0.1236 0.2504 0.027 Uiso 1 1 calc R
C65 C 0.7782(3) 0.2245(2) 0.24235(15) 0.0198(5) Uani 1 1 d .
H65 H 0.6946 0.1632 0.2150 0.024 Uiso 1 1 calc R
C66 C 0.7843(3) 0.3401(2) 0.26139(14) 0.0176(5) Uani 1 1 d .
H66 H 0.7045 0.3563 0.2464 0.021 Uiso 1 1 calc R

loop_
_atom_site_aniso_label
_atom_site_aniso_U_11
_atom_site_aniso_U_22
_atom_site_aniso_U_33
_atom_site_aniso_U_23
_atom_site_aniso_U_13
_atom_site_aniso_U_12
S1 0.0180(3) 0.0214(3) 0.0157(3) 0.0043(2) 0.0067(2) 0.0109(2)
P1 0.0144(3) 0.0153(3) 0.0126(3) 0.0033(2) 0.0030(2) 0.0077(2)
P2 0.0122(3) 0.0146(3) 0.0126(3) 0.0032(2) 0.0033(2) 0.0070(2)
P3 0.0182(3) 0.0188(3) 0.0223(3) 0.0011(2) 0.0056(2) 0.0095(3)
F1 0.0268(8) 0.0349(10) 0.0414(9) 0.0158(8) 0.0156(7) 0.0214(8)
F2 0.0299(9) 0.0413(11) 0.0556(11) 0.0137(9) 0.0130(8) 0.0262(8)
F3 0.0355(9) 0.0358(10) 0.0270(8) 0.0117(7) 0.0103(7) 0.0159(8)
F4 0.0286(9) 0.0253(9) 0.0357(9) -0.0047(7) 0.0053(7) 0.0031(7)
F5 0.0318(9) 0.0232(9) 0.0368(9) -0.0061(7) 0.0023(7) 0.0028(7)
F6 0.0376(10) 0.0379(10) 0.0272(8) 0.0070(7) 0.0170(7) 0.0188(8)
C1 0.0175(11) 0.0185(12) 0.0128(10) 0.0038(8) 0.0049(8) 0.0109(10)
C2 0.0265(13) 0.0224(13) 0.0143(10) 0.0057(9) 0.0063(9) 0.0158(11)
C3 0.0277(14) 0.0275(14) 0.0180(11) 0.0065(10) 0.0087(10) 0.0179(12)
C4 0.0422(17) 0.0284(15) 0.0217(12) 0.0052(11) 0.0155(12) 0.0236(13)
C5 0.0415(16) 0.0234(14) 0.0178(12) 0.0055(10) 0.0085(11) 0.0155(13)
C6 0.0259(13) 0.0233(13) 0.0193(11) 0.0045(10) 0.0032(10) 0.0103(11)
C7 0.0245(13) 0.0217(13) 0.0168(11) 0.0020(9) 0.0057(10) 0.0136(11)
C8 0.055(2) 0.0232(15) 0.0333(15) -0.0028(12) 0.0115(15) 0.0144(15)
C11 0.0178(11) 0.0145(11) 0.0142(10) 0.0039(8) 0.0021(9) 0.0072(9)
C12 0.0179(12) 0.0186(12) 0.0195(11) 0.0066(9) 0.0045(9) 0.0091(10)
C13 0.0188(12) 0.0192(13) 0.0246(12) 0.0031(10) 0.0003(10) 0.0059(10)
C14 0.0282(14) 0.0174(13) 0.0225(12) -0.0006(10) 0.0024(10) 0.0080(11)
C15 0.0261(14) 0.0230(14) 0.0247(12) 0.0002(10) 0.0081(11) 0.0134(11)
C16 0.0182(12) 0.0212(13) 0.0207(11) 0.0018(9) 0.0048(9) 0.0098(10)
C21 0.0149(11) 0.0161(11) 0.0138(10) 0.0007(8) 0.0027(8) 0.0071(9)
C22 0.0169(12) 0.0224(13) 0.0142(10) 0.0032(9) 0.0015(9) 0.0107(10)
C23 0.0213(12) 0.0266(14) 0.0170(11) 0.0072(10) 0.0048(9) 0.0103(11)
C24 0.0158(12) 0.0293(14) 0.0225(12) 0.0054(10) 0.0057(10) 0.0085(11)
C25 0.0160(12) 0.0250(14) 0.0246(12) 0.0045(10) 0.0015(10) 0.0107(11)
C26 0.0186(12) 0.0208(13) 0.0186(11) 0.0043(9) 0.0020(9) 0.0088(10)
C31 0.0183(12) 0.0250(13) 0.0140(10) 0.0058(9) 0.0036(9) 0.0123(10)
C32 0.0356(16) 0.0327(15) 0.0185(12) 0.0045(11) 0.0048(11) 0.0219(13)
C33 0.0490(19) 0.059(2) 0.0151(12) 0.0064(13) 0.0064(12) 0.0373(18)
C34 0.0395(18) 0.069(2) 0.0255(14) 0.0274(15) 0.0153(13) 0.0314(17)
C35 0.0416(18) 0.049(2) 0.0372(17) 0.0294(16) 0.0133(14) 0.0119(16)
C36 0.0360(16) 0.0315(16) 0.0234(13) 0.0126(12) 0.0064(12) 0.0097(13)
C41 0.0116(10) 0.0165(11) 0.0123(10) 0.0023(8) 0.0021(8) 0.0050(9)
C42 0.0177(11) 0.0168(12) 0.0139(10) 0.0018(9) 0.0042(9) 0.0061(10)
C43 0.0207(12) 0.0215(13) 0.0160(11) -0.0004(9) 0.0044(9) 0.0098(10)
C44 0.0172(12) 0.0267(14) 0.0136(10) 0.0008(9) 0.0040(9) 0.0082(10)
C45 0.0160(11) 0.0223(13) 0.0177(11) 0.0060(9) 0.0048(9) 0.0050(10)
C46 0.0170(11) 0.0156(12) 0.0183(11) 0.0045(9) 0.0047(9) 0.0068(10)
C51 0.0155(11) 0.0143(11) 0.0201(11) 0.0039(9) 0.0039(9) 0.0091(9)
C52 0.0193(12) 0.0176(12) 0.0194(11) 0.0046(9) 0.0022(9) 0.0085(10)
C53 0.0232(13) 0.0179(12) 0.0204(12) 0.0016(9) -0.0030(10) 0.0091(10)
C54 0.0164(12) 0.0156(12) 0.0335(14) 0.0025(10) -0.0017(10) 0.0058(10)
C55 0.0154(12) 0.0193(13) 0.0316(13) 0.0063(10) 0.0070(10) 0.0053(10)
C56 0.0183(12) 0.0217(13) 0.0206(11) 0.0041(10) 0.0050(9) 0.0101(10)
C61 0.0186(11) 0.0152(11) 0.0142(10) 0.0040(8) 0.0063(9) 0.0083(9)
C62 0.0175(12) 0.0193(12) 0.0208(11) 0.0049(9) 0.0046(9) 0.0100(10)
C63 0.0246(13) 0.0239(13) 0.0252(12) 0.0063(10) 0.0055(10) 0.0179(11)
C64 0.0324(15) 0.0167(12) 0.0242(12) 0.0045(10) 0.0073(11) 0.0142(11)
C65 0.0220(12) 0.0166(12) 0.0190(11) 0.0020(9) 0.0046(10) 0.0054(10)
C66 0.0161(11) 0.0183(12) 0.0192(11) 0.0024(9) 0.0038(9) 0.0079(10)

loop_
_atom_type_symbol
_atom_type_description
_atom_type_scat_dispersion_real
_atom_type_scat_dispersion_imag
_atom_type_scat_source
C C 0.0033 0.0016 'International Tables Vol C Tables 4.2.6.8 and 6.1.1.4'
H H 0.0000 0.0000 'International Tables Vol C Tables 4.2.6.8 and 6.1.1.4'
F F 0.0171 0.0103 'International Tables Vol C Tables 4.2.6.8 and 6.1.1.4'
P P 0.1023 0.0942 'International Tables Vol C Tables 4.2.6.8 and 6.1.1.4'
S S 0.1246 0.1234 'International Tables Vol C Tables 4.2.6.8 and 6.1.1.4'

loop_
_exptl_crystal_face_index_h
_exptl_crystal_face_index_k
_exptl_crystal_face_index_l
_exptl_crystal_face_perp_dist
-1.00 1.00 0.00 0.0350
1.00 -1.00 0.00 0.0350
0.00 0.00 -1.00 0.0700
0.00 0.00 1.00 0.0700
0.00 1.00 -1.00 0.0600
0.00 -1.00 1.00 0.0600
0.00 1.00 0.00 0.0700
0.00 -1.00 0.00 0.0700
1.00 -1.00 -1.00 0.0400
1.00 -1.00 1.00 0.0400

loop_
_geom_angle_atom_site_label_1
_geom_angle_atom_site_label_2
_geom_angle_atom_site_label_3
_geom_angle
_geom_angle_publ_flag
P1 C1 S1 118.86(12) y
P1 C1 P2 127.91(13) y
P2 C1 S1 111.87(13) y
F1 P3 F2 179.20(10) y
F1 P3 F4 90.09(10) y
F1 P3 F5 89.97(10) y
F1 P3 F6 89.57(9) y
F2 P3 F5 89.66(10) y
F2 P3 F6 89.72(9) y
F3 P3 F1 90.36(9) y
F3 P3 F2 90.35(9) y
F3 P3 F4 90.87(9) y
F3 P3 F5 89.83(9) y
F3 P3 F6 179.49(11) y
F4 P3 F2 90.27(10) y
F4 P3 F5 179.30(10) y
F4 P3 F6 89.64(9) y
F5 P3 F6 89.66(9) y
C1 S1 C2 108.96(11) y
C1 P1 C11 112.31(11) y
C1 P1 C21 115.98(11) y
C1 P1 C31 110.42(11) y
C1 P2 C41 116.07(11) y
C1 P2 C51 114.69(11) y
C1 P2 C61 107.52(11) y
C2 C7 C6 120.0(2) y
C3 C2 S1 116.1(2) y
C3 C4 C5 121.3(2) y
C4 C3 C2 120.1(3) y
C4 C5 C6 118.3(3) y
C4 C5 C8 121.2(3) y
C6 C5 C8 120.5(3) y
C7 C2 S1 124.72(19) y
C7 C2 C3 119.2(2) y
C7 C6 C5 121.2(3) y
C11 P1 C21 105.28(11) y
C11 P1 C31 106.77(11) y
C11 C12 C13 119.7(2) y
C11 C16 C15 119.7(2) y
C12 C11 P1 118.13(18) y
C12 C11 C16 120.1(2) y
C14 C13 C12 119.9(2) y
C14 C15 C16 119.8(2) y
C15 C14 C13 120.7(2) y
C16 C11 P1 121.72(19) y
C21 P1 C31 105.45(11) y
C22 C21 P1 120.82(18) y
C22 C21 C26 119.5(2) y
C23 C22 C21 119.9(2) y
C23 C24 C25 120.5(2) y
C24 C23 C22 120.0(2) y
C25 C26 C21 120.2(2) y
C26 C21 P1 119.53(17) y
C26 C25 C24 119.9(2) y
C31 C36 C35 119.4(3) y
C32 C31 P1 119.7(2) y
C33 C32 C31 119.7(3) y
C34 C33 C32 120.5(3) y
C34 C35 C36 120.7(3) y
C35 C34 C33 119.8(2) y
C36 C31 P1 120.35(19) y
C36 C31 C32 119.9(2) y
C41 P2 C51 103.35(10) y
C42 C41 P2 120.45(16) y
C42 C41 C46 119.4(2) y
C43 C42 C41 120.0(2) y
C43 C44 C45 120.3(2) y
C44 C43 C42 120.2(2) y
C45 C46 C41 120.1(2) y
C46 C41 P2 119.95(18) y
C46 C45 C44 119.9(2) y
C51 C52 C53 120.3(2) y
C52 C51 P2 119.29(17) y
C52 C51 C56 119.4(2) y
C54 C53 C52 119.7(2) y
C54 C55 C56 120.2(2) y
C55 C54 C53 120.3(2) y
C55 C56 C51 120.1(2) y
C56 C51 P2 121.27(18) y
C61 P2 C41 107.03(10) y
C61 P2 C51 107.68(11) y
C62 C61 P2 121.73(19) y
C62 C61 C66 119.6(2) y
C63 C62 C61 119.6(2) y
C63 C64 C65 120.4(2) y
C64 C63 C62 120.3(2) y
C65 C66 C61 120.6(2) y
C66 C61 P2 118.66(18) y
C66 C65 C64 119.5(2) y

loop_
_geom_bond_atom_site_label_1
_geom_bond_atom_site_label_2
_geom_bond_distance
_geom_bond_publ_flag
S1 C1 1.767(2) y
S1 C2 1.788(3) y
P1 C1 1.743(2) y
P1 C11 1.806(2) y
P1 C21 1.813(2) y
P1 C31 1.815(2) y
P2 C1 1.752(2) y
P2 C41 1.820(2) y
P2 C51 1.822(2) y
P2 C61 1.811(2) y
P3 F1 1.6016(17) y
P3 F2 1.6050(17) y
P3 F3 1.5984(15) y
P3 F4 1.6026(17) y
P3 F5 1.6078(17) y
P3 F6 1.6111(15) y
C2 C3 1.400(3) y
C2 C7 1.394(4) y
C3 C4 1.389(4) y
C4 C5 1.389(4) y
C5 C6 1.395(4) y
C5 C8 1.517(4) y
C6 C7 1.395(4) y
C11 C12 1.395(3) y
C11 C16 1.398(3) y
C12 C13 1.396(4) y
C13 C14 1.389(4) y
C14 C15 1.382(4) y
C15 C16 1.400(4) y
C21 C22 1.402(3) y
C21 C26 1.402(3) y
C22 C23 1.395(3) y
C23 C24 1.387(4) y
C24 C25 1.392(3) y
C25 C26 1.389(3) y
C31 C32 1.396(4) y
C31 C36 1.391(4) y
C32 C33 1.388(4) y
C33 C34 1.385(5) y
C34 C35 1.376(5) y
C35 C36 1.399(3) y
C41 C42 1.399(3) y
C41 C46 1.402(3) y
C42 C43 1.393(3) y
C43 C44 1.383(3) y
C44 C45 1.393(4) y
C45 C46 1.393(3) y
C51 C52 1.395(3) y
C51 C56 1.398(3) y
C52 C53 1.396(3) y
C53 C54 1.392(4) y
C54 C55 1.383(4) y
C55 C56 1.394(3) y
C61 C62 1.396(3) y
C61 C66 1.399(3) y
C62 C63 1.391(3) y
C63 C64 1.386(4) y
C64 C65 1.394(4) y
C65 C66 1.383(3) y
